data_4514946
loop_
_publ_author_name
'Li, Guo-Bi'
'Song, Bai-Qiao'
'Wang, Shi-Qiang'
'Pei, Ling-Min'
'Liu, Sheng-Gui'
'Song, Jiang-Li'
'Yang, Qing-Yuan'

_publ_section_title
;
 Selective Adsorption of Water, Methanol, and Ethanol by Naphthalene
 Diimide-Based Coordination Polymers with Constructed Open Cu<sup>2+</sup>
 Metal Sites and Separation of Ethanol/Acetonitrile.
;
_journal_issue 1
_journal_name_full 'ACS omega'
_journal_page_first 1995
_journal_page_last 2000
_journal_paper_doi 10.1021/acsomega.8b03229
_journal_volume 4
_journal_year 2019
_chemical_formula_sum 'C34 H20 Cu N4 O11'
_chemical_formula_weight 724.08
_space_group_IT_number 68
_space_group_name_Hall '-C 2a 2ac'
_space_group_name_H-M_alt 'C c c a :2'
_symmetry_cell_setting orthorhombic
_symmetry_space_group_name_Hall '-C 2a 2ac'
_symmetry_space_group_name_H-M 'C c c a :2'
_atom_sites_solution_hydrogens geom
_atom_sites_solution_primary direct
_atom_sites_solution_secondary difmap
_audit_creation_method SHELXL-97
_cell_angle_alpha 90.00
_cell_angle_beta 90.00
_cell_angle_gamma 90.00
_cell_formula_units_Z 8
_cell_length_a 17.354(2)
_cell_length_b 28.747(5)
_cell_length_c 15.0069(19)
_cell_measurement_reflns_used 4554
_cell_measurement_temperature 373(2)
_cell_measurement_theta_max 62.4715
_cell_measurement_theta_min 3.0682
_cell_volume 7486.6(18)
_computing_cell_refinement 'CrystalClear (Rigaku Corp., 2000)'
_computing_data_collection 'CrystalClear (Rigaku Corp., 2000)'
_computing_data_reduction 'CrystalClear (Rigaku Corp., 2000)'
_computing_structure_refinement 'SHELXL-97 (Sheldrick, 1997)'
_computing_structure_solution 'DIRDIF-99 (Beurskens, 1999)'
_diffrn_ambient_temperature 373(2)
_diffrn_measured_fraction_theta_full 0.980
_diffrn_measured_fraction_theta_max 0.980
_diffrn_measurement_device_type 'multiwire proportional'
_diffrn_measurement_method \w
_diffrn_radiation_monochromator graphite
_diffrn_radiation_source 'fine-focus sealed tube'
_diffrn_radiation_type MoK\a
_diffrn_radiation_wavelength 0.71073
_diffrn_reflns_av_R_equivalents 0.0818
_diffrn_reflns_av_sigmaI/netI 0.0964
_diffrn_reflns_limit_h_max 20
_diffrn_reflns_limit_h_min -21
_diffrn_reflns_limit_k_max 35
_diffrn_reflns_limit_k_min -22
_diffrn_reflns_limit_l_max 18
_diffrn_reflns_limit_l_min -15
_diffrn_reflns_number 10305
_diffrn_reflns_theta_full 26.00
_diffrn_reflns_theta_max 26.00
_diffrn_reflns_theta_min 3.04
_diffrn_standards_decay_% none
_exptl_absorpt_coefficient_mu 0.643
_exptl_absorpt_correction_T_max 1.00000
_exptl_absorpt_correction_T_min 0.7444
_exptl_absorpt_correction_type multi-scan
_exptl_crystal_colour purple
_exptl_crystal_density_diffrn 1.285
_exptl_crystal_density_method 'not measured'
_exptl_crystal_description rodlike
_exptl_crystal_F_000 2952
_exptl_crystal_size_max 0.32
_exptl_crystal_size_mid 0.25
_exptl_crystal_size_min 0.15
_refine_diff_density_max 0.702
_refine_diff_density_min -0.415
_refine_diff_density_rms 0.088
_refine_ls_extinction_method none
_refine_ls_goodness_of_fit_ref 1.004
_refine_ls_hydrogen_treatment constr
_refine_ls_matrix_type full
_refine_ls_number_parameters 241
_refine_ls_number_reflns 3622
_refine_ls_number_restraints 0
_refine_ls_restrained_S_all 1.004
_refine_ls_R_factor_all 0.1937
_refine_ls_R_factor_gt 0.0841
_refine_ls_shift/su_max 0.000
_refine_ls_shift/su_mean 0.000
_refine_ls_structure_factor_coef Fsqd
_refine_ls_weighting_details 'calc w=1/[\s^2^(Fo^2^)+(0.1394P)^2^+0.0000P] where P=(Fo^2^+2Fc^2^)/3'
_refine_ls_weighting_scheme calc
_refine_ls_wR_factor_gt 0.2178
_refine_ls_wR_factor_ref 0.2775
_reflns_number_gt 1485
_reflns_number_total 3622
_reflns_threshold_expression >2sigma(I)
_cod_data_source_file ao8b03229_si_002.cif
_cod_data_source_block 1_Dry
_cod_original_cell_volume 7486.4(18)
_cod_original_sg_symbol_H-M Ccca
_cod_database_code 4514946

loop_
_symmetry_equiv_pos_as_xyz
'x, y, z'
'-x+1/2, -y, z'
'-x, y, -z+1/2'
'x+1/2, -y, -z+1/2'
'x+1/2, y+1/2, z'
'-x+1, -y+1/2, z'
'-x+1/2, y+1/2, -z+1/2'
'x+1, -y+1/2, -z+1/2'
'-x, -y, -z'
'x-1/2, y, -z'
'x, -y, z-1/2'
'-x-1/2, y, z-1/2'
'-x+1/2, -y+1/2, -z'
'x, y+1/2, -z'
'x+1/2, -y+1/2, z-1/2'
'-x, y+1/2, z-1/2'

loop_
_atom_site_label
_atom_site_type_symbol
_atom_site_fract_x
_atom_site_fract_y
_atom_site_fract_z
_atom_site_U_iso_or_equiv
_atom_site_adp_type
_atom_site_occupancy
_atom_site_symmetry_multiplicity
_atom_site_calc_flag
_atom_site_refinement_flags
Cu1 Cu 0.0000 0.5000 1.0000 0.0653(5) Uani 1 2 d S
C9 C -0.3041(3) 0.2731(3) 1.2376(4) 0.0690(19) Uani 1 1 d .
C15 C -0.0054(3) 0.4021(3) 0.7955(4) 0.0618(17) Uani 1 1 d .
C14 C -0.0171(4) 0.4460(3) 0.8487(5) 0.0634(17) Uani 1 1 d .
C6 C -0.3109(4) 0.4167(3) 1.1567(5) 0.079(2) Uani 1 1 d .
H6A H -0.3263 0.4357 1.2070 0.095 Uiso 1 1 calc R
H6B H -0.3504 0.4195 1.1113 0.095 Uiso 1 1 calc R
C13 C -0.3083(4) 0.2028(3) 1.1109(6) 0.091(2) Uani 1 1 d .
H13A H -0.3077 0.1794 1.0683 0.109 Uiso 1 1 calc R
C11 C -0.2993(4) 0.3583(3) 1.2750(5) 0.075(2) Uani 1 1 d .
C8 C -0.3090(4) 0.2847(3) 1.1462(5) 0.0740(19) Uani 1 1 d .
C12 C -0.3139(5) 0.2500(3) 1.0831(6) 0.089(2) Uani 1 1 d .
H12A H -0.3208 0.2573 1.0232 0.107 Uiso 1 1 calc R
C1 C -0.1556(4) 0.4580(3) 0.9980(5) 0.080(2) Uani 1 1 d .
H1A H -0.1495 0.4613 0.9367 0.096 Uiso 1 1 calc R
C3 C -0.2358(3) 0.4353(3) 1.1198(5) 0.0686(19) Uani 1 1 d .
C10 C -0.3039(4) 0.3087(3) 1.3013(5) 0.0731(19) Uani 1 1 d .
C5 C -0.1094(4) 0.4673(3) 1.1390(5) 0.082(2) Uani 1 1 d .
H5A H -0.0703 0.4765 1.1774 0.099 Uiso 1 1 calc R
C4 C -0.1763(4) 0.4495(3) 1.1745(5) 0.078(2) Uani 1 1 d .
H4A H -0.1815 0.4470 1.2360 0.094 Uiso 1 1 calc R
C2 C -0.2246(4) 0.4389(3) 1.0295(5) 0.080(2) Uani 1 1 d .
H2A H -0.2622 0.4289 0.9899 0.096 Uiso 1 1 calc R
C16 C -0.0098(4) 0.3596(3) 0.8397(6) 0.083(2) Uani 1 1 d .
H16A H -0.0166 0.3592 0.9011 0.100 Uiso 1 1 calc R
C17 C -0.0044(5) 0.3180(3) 0.7944(6) 0.096(3) Uani 1 1 d .
H17A H -0.0069 0.2900 0.8253 0.115 Uiso 1 1 calc R
C7 C -0.3131(4) 0.3346(3) 1.1186(6) 0.080(2) Uani 1 1 d .
O3 O 0.0156(2) 0.44573(18) 0.9259(3) 0.0740(13) Uani 1 1 d .
O4 O -0.0585(3) 0.4780(2) 0.8205(3) 0.0798(14) Uani 1 1 d .
O2 O -0.2894(3) 0.3896(2) 1.3285(4) 0.1017(17) Uani 1 1 d .
O1 O -0.3197(3) 0.3454(2) 1.0399(4) 0.107(2) Uani 1 1 d .
N2 N -0.3060(3) 0.3677(2) 1.1856(4) 0.0692(15) Uani 1 1 d .
N1 N -0.0986(3) 0.4717(2) 1.0505(4) 0.0687(16) Uani 1 1 d .
OW2 O -0.0642(9) 0.4005(9) 1.3595(10) 0.214(10) Uani 0.50 1 d P
OW1 O -0.0512(15) 0.3419(9) 1.0953(10) 0.241(10) Uani 0.50 1 d P
OW3 O -0.0861(12) 0.3095(12) 1.336(2) 0.40(2) Uani 0.50 1 d P

loop_
_atom_site_aniso_label
_atom_site_aniso_U_11
_atom_site_aniso_U_22
_atom_site_aniso_U_33
_atom_site_aniso_U_23
_atom_site_aniso_U_13
_atom_site_aniso_U_12
Cu1 0.0574(6) 0.0729(9) 0.0655(7) -0.0009(6) 0.0067(6) -0.0081(6)
C9 0.060(4) 0.072(5) 0.075(5) 0.008(5) 0.001(3) -0.002(3)
C15 0.052(3) 0.058(5) 0.075(4) 0.008(3) -0.006(3) -0.003(3)
C14 0.061(4) 0.060(5) 0.069(4) 0.006(4) 0.017(3) -0.012(3)
C6 0.063(4) 0.074(6) 0.101(5) -0.003(4) 0.017(4) -0.004(4)
C13 0.101(6) 0.070(7) 0.102(6) -0.015(5) 0.011(5) 0.003(5)
C11 0.071(4) 0.068(6) 0.087(5) -0.005(5) 0.001(4) -0.002(4)
C8 0.074(4) 0.058(5) 0.090(5) -0.004(4) 0.010(4) -0.006(4)
C12 0.116(6) 0.066(6) 0.084(5) 0.001(5) 0.011(5) -0.004(5)
C1 0.072(4) 0.093(7) 0.075(4) -0.006(4) 0.010(4) -0.015(4)
C3 0.059(4) 0.066(5) 0.080(5) 0.005(4) 0.007(3) -0.002(3)
C10 0.074(4) 0.064(6) 0.081(5) 0.003(4) -0.001(4) 0.001(4)
C5 0.070(4) 0.094(7) 0.083(5) 0.002(4) -0.003(4) -0.016(4)
C4 0.082(4) 0.080(6) 0.074(4) 0.004(4) 0.008(4) -0.019(4)
C2 0.066(4) 0.085(7) 0.088(5) -0.006(4) 0.001(4) -0.013(4)
C16 0.079(5) 0.076(7) 0.094(5) 0.018(5) -0.004(4) -0.004(4)
C17 0.094(5) 0.048(5) 0.144(8) 0.004(4) -0.021(7) 0.003(4)
C7 0.069(4) 0.078(7) 0.092(6) 0.014(5) 0.010(4) -0.008(4)
O3 0.076(3) 0.076(4) 0.070(3) -0.003(3) 0.004(2) -0.004(2)
O4 0.087(3) 0.066(4) 0.087(3) 0.005(3) 0.011(3) 0.008(3)
O2 0.131(4) 0.070(5) 0.104(4) -0.009(3) -0.001(4) 0.000(4)
O1 0.140(5) 0.092(5) 0.090(4) 0.018(3) 0.005(4) -0.001(4)
N2 0.069(3) 0.048(4) 0.092(4) -0.003(3) 0.008(3) -0.002(3)
N1 0.070(3) 0.064(4) 0.073(4) -0.009(3) 0.010(3) -0.010(3)
OW2 0.159(13) 0.34(3) 0.144(12) -0.005(14) 0.009(11) -0.099(16)
OW1 0.37(3) 0.22(3) 0.133(13) 0.018(12) -0.060(16) 0.04(2)
OW3 0.167(18) 0.42(5) 0.63(6) -0.07(4) 0.26(3) 0.01(2)

loop_
_atom_type_symbol
_atom_type_description
_atom_type_scat_dispersion_real
_atom_type_scat_dispersion_imag
_atom_type_scat_source
C C 0.0033 0.0016 'International Tables Vol C Tables 4.2.6.8 and 6.1.1.4'
H H 0.0000 0.0000 'International Tables Vol C Tables 4.2.6.8 and 6.1.1.4'
N N 0.0061 0.0033 'International Tables Vol C Tables 4.2.6.8 and 6.1.1.4'
O O 0.0106 0.0060 'International Tables Vol C Tables 4.2.6.8 and 6.1.1.4'
Cu Cu 0.3201 1.2651 'International Tables Vol C Tables 4.2.6.8 and 6.1.1.4'

loop_
_geom_angle_atom_site_label_1
_geom_angle_atom_site_label_2
_geom_angle_atom_site_label_3
_geom_angle
_geom_angle_site_symmetry_1
_geom_angle_site_symmetry_3
O3 Cu1 O3 180.000(1) . 9_567
O3 Cu1 N1 90.6(2) . .
O3 Cu1 N1 89.4(2) 9_567 .
O3 Cu1 N1 89.4(2) . 9_567
O3 Cu1 N1 90.6(2) 9_567 9_567
N1 Cu1 N1 180.0(3) . 9_567
C10 C9 C9 121.3(8) . 8_457
C10 C9 C8 119.3(7) . .
C9 C9 C8 119.3(9) 8_457 .
C15 C15 C16 118.6(5) 3_556 .
C15 C15 C14 122.9(4) 3_556 .
C16 C15 C14 118.3(6) . .
O4 C14 O3 124.3(7) . .
O4 C14 C15 121.2(6) . .
O3 C14 C15 114.4(6) . .
N2 C6 C3 113.2(6) . .
C10 C13 C12 121.4(8) 8_457 .
O2 C11 N2 120.6(8) . .
O2 C11 C10 122.9(7) . .
N2 C11 C10 116.5(7) . .
C12 C8 C9 119.9(8) . .
C12 C8 C7 120.1(8) . .
C9 C8 C7 119.9(7) . .
C8 C12 C13 119.0(8) . .
N1 C1 C2 123.7(7) . .
C2 C3 C4 117.2(6) . .
C2 C3 C6 120.7(6) . .
C4 C3 C6 122.1(6) . .
C13 C10 C9 118.8(8) 8_457 .
C13 C10 C11 119.7(8) 8_457 .
C9 C10 C11 121.5(7) . .
C4 C5 N1 122.4(7) . .
C5 C4 C3 120.7(6) . .
C3 C2 C1 119.0(7) . .
C17 C16 C15 121.5(8) . .
C17 C17 C16 119.9(5) 3_556 .
O1 C7 N2 122.0(8) . .
O1 C7 C8 121.0(8) . .
N2 C7 C8 116.9(7) . .
C14 O3 Cu1 116.7(5) . .
C11 N2 C7 125.3(7) . .
C11 N2 C6 118.7(6) . .
C7 N2 C6 115.9(6) . .
C1 N1 C5 117.0(6) . .
C1 N1 Cu1 121.6(5) . .
C5 N1 Cu1 121.4(5) . .

loop_
_geom_bond_atom_site_label_1
_geom_bond_atom_site_label_2
_geom_bond_distance
_geom_bond_site_symmetry_2
Cu1 O3 1.935(5) .
Cu1 O3 1.935(5) 9_567
Cu1 N1 2.040(5) .
Cu1 N1 2.040(5) 9_567
C9 C10 1.401(10) .
C9 C9 1.380(15) 8_457
C9 C8 1.414(9) .
C15 C15 1.377(12) 3_556
C15 C16 1.393(10) .
C15 C14 1.507(10) .
C14 O4 1.243(8) .
C14 O3 1.291(8) .
C6 N2 1.476(9) .
C6 C3 1.512(9) .
C13 C10 1.361(10) 8_457
C13 C12 1.421(11) .
C11 O2 1.218(8) .
C11 N2 1.374(9) .
C11 C10 1.480(10) .
C8 C12 1.378(11) .
C8 C7 1.495(11) .
C1 N1 1.325(8) .
C1 C2 1.399(9) .
C3 C2 1.373(9) .
C3 C4 1.380(9) .
C10 C13 1.361(10) 8_457
C5 C4 1.376(9) .
C5 N1 1.347(8) .
C16 C17 1.379(11) .
C17 C17 1.340(17) 3_556
C7 O1 1.227(8) .
C7 N2 1.390(9) .
